data_7053663
loop_
_publ_author_name
'D\'eniz, Mariadel'
'Pas\'an, Jorge'
'Fabelo, Oscar'
'Ca\~nadillas-Delgado, Laura'
'Lloret, Francesc'
'Julve, Miguel'
'Ruiz-P\'erez, Catalina'

_publ_section_title
;
 Metal-organic coordination frameworks based on mixed methylmalonate and
 4,4&#x2032;-bipiridine ligands: synthesis, crystal structure and magnetic
 properties
;
_journal_issue 11
_journal_name_full 'New Journal of Chemistry'
_journal_page_first 2515
_journal_paper_doi 10.1039/c0nj00436g
_journal_volume 34
_journal_year 2010
_chemical_formula_sum 'C9 H8 Cl0.1 Fe N O4.9'
_chemical_formula_weight 268.01
_chemical_name_systematic
;
?
;
_space_group_IT_number 14
_symmetry_cell_setting monoclinic
_symmetry_space_group_name_Hall '-P 2yn'
_symmetry_space_group_name_H-M 'P 1 21/n 1'
_atom_sites_solution_hydrogens geom
_atom_sites_solution_primary direct
_atom_sites_solution_secondary difmap
_audit_creation_method SHELXL-97
_cell_angle_alpha 90.00
_cell_angle_beta 88.250(3)
_cell_angle_gamma 90.00
_cell_formula_units_Z 4
_cell_length_a 7.3642(3)
_cell_length_b 19.6916(8)
_cell_length_c 7.3274(3)
_cell_measurement_temperature 293(2)
_cell_volume 1062.07(8)
_computing_cell_refinement 'Dirax/lsq (Duisenberg & Schreurs, 1989-2000)'
_computing_data_collection 'Collect (Nonius BV, 1997-2000)'
_computing_data_reduction 'EvalCCD (Duisenberg & Schreurs 1990-2000)'
_computing_structure_refinement 'SHELXL-97 (Sheldrick, 1997)'
_computing_structure_solution 'SHELXS-97 (Sheldrick, 1997)'
_diffrn_ambient_temperature 293(2)
_diffrn_detector 'CCD plate'
_diffrn_detector_area_resol_mean 9
_diffrn_measured_fraction_theta_full 0.995
_diffrn_measured_fraction_theta_max 0.995
_diffrn_measurement_device '95mm CCD camera on \k-goniostat'
_diffrn_measurement_device_type KappaCCD
_diffrn_measurement_method 'CCD rotation images, thick slices'
_diffrn_radiation_monochromator 'horizonally mounted graphite crystal'
_diffrn_radiation_probe x-ray
_diffrn_radiation_source 'fine-focus sealed tube'
_diffrn_radiation_type MoK\a
_diffrn_radiation_wavelength 0.71073
_diffrn_reflns_av_R_equivalents 0.0253
_diffrn_reflns_av_sigmaI/netI 0.0275
_diffrn_reflns_limit_h_max 9
_diffrn_reflns_limit_h_min -9
_diffrn_reflns_limit_k_max 25
_diffrn_reflns_limit_k_min -25
_diffrn_reflns_limit_l_max 9
_diffrn_reflns_limit_l_min -9
_diffrn_reflns_number 10204
_diffrn_reflns_theta_full 27.50
_diffrn_reflns_theta_max 27.50
_diffrn_reflns_theta_min 2.95
_diffrn_source 'Enraf Nonius FR590'
_exptl_absorpt_coefficient_mu 1.449
_exptl_absorpt_correction_T_max 0.9181
_exptl_absorpt_correction_T_min 0.6704
_exptl_absorpt_correction_type sphere
_exptl_crystal_colour Red
_exptl_crystal_density_diffrn 1.676
_exptl_crystal_density_method 'not measured'
_exptl_crystal_description Prism
_exptl_crystal_F_000 544
_exptl_crystal_size_max 0.30
_exptl_crystal_size_mid 0.10
_exptl_crystal_size_min 0.06
_refine_diff_density_max 0.613
_refine_diff_density_min -0.257
_refine_diff_density_rms 0.067
_refine_ls_extinction_method none
_refine_ls_goodness_of_fit_ref 1.101
_refine_ls_hydrogen_treatment mixed
_refine_ls_matrix_type full
_refine_ls_number_parameters 199
_refine_ls_number_reflns 2435
_refine_ls_number_restraints 0
_refine_ls_restrained_S_all 1.101
_refine_ls_R_factor_all 0.0497
_refine_ls_R_factor_gt 0.0354
_refine_ls_shift/su_max 0.149
_refine_ls_shift/su_mean 0.025
_refine_ls_structure_factor_coef Fsqd
_refine_ls_weighting_details 'calc w=1/[\s^2^(Fo^2^)+(0.0283P)^2^+1.1604P] where P=(Fo^2^+2Fc^2^)/3'
_refine_ls_weighting_scheme calc
_refine_ls_wR_factor_gt 0.0751
_refine_ls_wR_factor_ref 0.0805
_reflns_number_gt 2008
_reflns_number_total 2435
_reflns_threshold_expression >2sigma(I)
_cod_data_source_file c0nj00436g.txt
_cod_data_source_block compound2
_cod_depositor_comments
;
The following automatic conversions were performed:

'_symmetry_cell_setting' value 'Monoclinic' changed to 'monoclinic'
according to /home/saulius/struct/CIF-dictionaries/cif_core.dic
dictionary named 'cif_core.dic' version 2.4.2 from 2011-04-26.

Automatic conversion script
Id: cif_fix_values 1891 2012-01-12 08:04:46Z andrius 
;
_cod_original_cell_volume 1062.07(7)
_cod_original_sg_symbol_H-M P21/n
_cod_original_formula_sum 'C9 H8 Cl0.10 Fe N O4.90'
_cod_database_code 7053663

loop_
_symmetry_equiv_pos_as_xyz
'x, y, z'
'-x+1/2, y+1/2, -z+1/2'
'-x, -y, -z'
'x-1/2, -y-1/2, z-1/2'

loop_
_atom_site_label
_atom_site_type_symbol
_atom_site_fract_x
_atom_site_fract_y
_atom_site_fract_z
_atom_site_U_iso_or_equiv
_atom_site_adp_type
_atom_site_occupancy
_atom_site_symmetry_multiplicity
_atom_site_calc_flag
_atom_site_refinement_flags
_atom_site_disorder_assembly
_atom_site_disorder_group
O1 O -0.7219(2) 0.34093(9) 1.3345(2) 0.0284(4) Uani 1 1 d . . .
O3 O -0.1557(2) 0.33700(9) 1.3284(2) 0.0297(4) Uani 1 1 d . . .
C4 C -0.4326(5) 0.42823(18) 1.2839(7) 0.0568(10) Uani 1 1 d . . .
H2 H -0.435(4) 0.3923(15) 1.052(4) 0.035(8) Uiso 1 1 d . . .
H4B H -0.309(7) 0.454(2) 1.247(7) 0.114(17) Uiso 1 1 d . . .
H4A H -0.445(6) 0.418(2) 1.434(7) 0.102(17) Uiso 1 1 d . . .
H4C H -0.544(7) 0.458(2) 1.254(6) 0.100(15) Uiso 1 1 d . . .
Fe1 Fe -0.44000(4) 0.212485(17) 0.96239(4) 0.01984(11) Uani 1 1 d . . .
O1H O -0.4371(2) 0.29096(9) 0.7520(2) 0.0423(9) Uani 0.899(7) 1 d P . .
Cl1 Cl -0.4371(2) 0.29096(9) 0.7520(2) 0.0423(9) Uani 0.101(7) 1 d P . .
O4 O -0.2463(2) 0.26421(9) 1.1195(2) 0.0267(4) Uani 1 1 d . . .
O2 O -0.6295(2) 0.26754(9) 1.1227(2) 0.0293(4) Uani 1 1 d . . .
N1 N -0.4628(3) 0.13084(11) 1.1678(3) 0.0271(5) Uani 1 1 d . . .
C7 C -0.4932(3) 0.02741(13) 1.4311(3) 0.0261(5) Uani 1 1 d . . .
C3 C -0.2658(3) 0.31734(12) 1.2142(3) 0.0221(5) Uani 1 1 d . . .
C1 C -0.6076(3) 0.32009(12) 1.2179(3) 0.0221(5) Uani 1 1 d . . .
C2 C -0.4340(3) 0.36163(13) 1.1837(4) 0.0293(6) Uani 1 1 d . . .
C8 C -0.4267(13) 0.0898(4) 1.4706(9) 0.0367(16) Uani 0.69(2) 1 d P A 1
H8 H -0.3894 0.0992 1.5881 0.044 Uiso 0.69(2) 1 calc PR A 1
C9 C -0.4141(13) 0.1394(4) 1.3373(10) 0.0378(17) Uani 0.69(2) 1 d P A 1
H9 H -0.3681 0.1816 1.3696 0.045 Uiso 0.69(2) 1 calc PR A 1
C6 C -0.5525(17) 0.0180(4) 1.2510(13) 0.054(3) Uani 0.69(2) 1 d P A 1
H6 H -0.6047 -0.0229 1.2168 0.065 Uiso 0.69(2) 1 calc PR A 1
C5 C -0.5322(18) 0.0698(4) 1.1281(13) 0.049(2) Uani 0.69(2) 1 d P A 1
H5 H -0.5687 0.0623 1.0094 0.059 Uiso 0.69(2) 1 calc PR A 1
C8A C -0.351(4) 0.0734(12) 1.426(4) 0.061(7) Uani 0.31(2) 1 d P A 2
H8A H -0.2622 0.0705 1.5132 0.074 Uiso 0.31(2) 1 calc PR A 2
C9A C -0.340(4) 0.1223(12) 1.298(4) 0.063(8) Uani 0.31(2) 1 d P A 2
H9A H -0.2414 0.1518 1.2996 0.075 Uiso 0.31(2) 1 calc PR A 2
C6A C -0.612(3) 0.0367(13) 1.308(3) 0.056(7) Uani 0.31(2) 1 d P A 2
H6A H -0.7130 0.0086 1.3069 0.068 Uiso 0.31(2) 1 calc PR A 2
C5A C -0.594(2) 0.0871(12) 1.175(3) 0.041(5) Uani 0.31(2) 1 d P A 2
H5A H -0.6813 0.0895 1.0864 0.049 Uiso 0.31(2) 1 calc PR A 2

loop_
_atom_site_aniso_label
_atom_site_aniso_U_11
_atom_site_aniso_U_22
_atom_site_aniso_U_33
_atom_site_aniso_U_23
_atom_site_aniso_U_13
_atom_site_aniso_U_12
O1 0.0259(9) 0.0289(10) 0.0299(9) -0.0028(7) 0.0055(7) -0.0012(7)
O3 0.0291(10) 0.0293(10) 0.0315(10) -0.0057(8) -0.0129(8) 0.0046(8)
C4 0.0360(18) 0.0360(18) 0.099(3) -0.0107(19) -0.0078(19) -0.0011(15)
Fe1 0.01685(17) 0.02387(18) 0.01889(18) 0.00136(14) -0.00210(12) -0.00137(14)
O1H 0.0381(12) 0.0457(13) 0.0431(13) 0.0069(8) -0.0013(7) -0.0001(8)
Cl1 0.0381(12) 0.0457(13) 0.0431(13) 0.0069(8) -0.0013(7) -0.0001(8)
O4 0.0199(8) 0.0296(9) 0.0309(9) -0.0066(8) -0.0064(7) 0.0004(7)
O2 0.0203(9) 0.0357(10) 0.0316(10) -0.0083(8) 0.0030(7) -0.0045(7)
N1 0.0318(12) 0.0269(11) 0.0229(11) 0.0054(9) -0.0045(9) -0.0028(9)
C7 0.0276(13) 0.0254(13) 0.0256(13) 0.0039(10) -0.0043(10) -0.0010(10)
C3 0.0184(11) 0.0248(12) 0.0232(12) 0.0054(10) -0.0014(9) -0.0032(10)
C1 0.0181(11) 0.0249(12) 0.0236(12) 0.0052(10) -0.0054(9) 0.0010(10)
C2 0.0180(12) 0.0224(13) 0.0476(16) 0.0042(11) -0.0031(11) 0.0000(10)
C8 0.058(4) 0.034(3) 0.019(2) 0.001(2) -0.006(3) -0.011(3)
C9 0.058(5) 0.028(3) 0.027(2) 0.001(2) -0.008(3) -0.012(3)
C6 0.102(7) 0.028(3) 0.034(4) 0.004(2) -0.031(4) -0.018(4)
C5 0.089(7) 0.031(3) 0.030(4) 0.005(2) -0.027(4) -0.012(4)
C8A 0.075(14) 0.051(11) 0.061(13) 0.033(9) -0.049(11) -0.035(10)
C9A 0.067(14) 0.054(12) 0.071(14) 0.043(10) -0.047(11) -0.044(10)
C6A 0.055(10) 0.063(14) 0.053(12) 0.035(9) -0.032(8) -0.050(10)
C5A 0.032(8) 0.048(11) 0.044(11) 0.028(8) -0.024(6) -0.020(6)

loop_
_atom_type_symbol
_atom_type_description
_atom_type_scat_dispersion_real
_atom_type_scat_dispersion_imag
_atom_type_scat_source
C C 0.0033 0.0016 'International Tables Vol C Tables 4.2.6.8 and 6.1.1.4'
H H 0.0000 0.0000 'International Tables Vol C Tables 4.2.6.8 and 6.1.1.4'
Fe Fe 0.3463 0.8444 'International Tables Vol C Tables 4.2.6.8 and 6.1.1.4'
N N 0.0061 0.0033 'International Tables Vol C Tables 4.2.6.8 and 6.1.1.4'
O O 0.0106 0.0060 'International Tables Vol C Tables 4.2.6.8 and 6.1.1.4'
Cl Cl 0.1484 0.1585 'International Tables Vol C Tables 4.2.6.8 and 6.1.1.4'

loop_
_geom_angle_atom_site_label_1
_geom_angle_atom_site_label_2
_geom_angle_atom_site_label_3
_geom_angle
_geom_angle_site_symmetry_1
_geom_angle_site_symmetry_3
C1 O1 Fe1 128.74(16) . 4_566
C3 O3 Fe1 132.70(16) . 4_666
O2 Fe1 O1 171.20(7) . 4_665
O2 Fe1 O4 83.96(7) . .
O1 Fe1 O4 88.01(7) 4_665 .
O2 Fe1 O3 90.11(7) . 4_565
O1 Fe1 O3 97.77(7) 4_665 4_565
O4 Fe1 O3 173.66(7) . 4_565
O2 Fe1 O1H 91.24(7) . .
O1 Fe1 O1H 92.76(7) 4_665 .
O4 Fe1 O1H 92.93(7) . .
O3 Fe1 O1H 89.41(7) 4_565 .
O2 Fe1 N1 87.65(8) . .
O1 Fe1 N1 88.91(7) 4_665 .
O4 Fe1 N1 91.04(7) . .
O3 Fe1 N1 86.48(7) 4_565 .
O1H Fe1 N1 175.75(7) . .
C3 O4 Fe1 129.06(15) . .
C1 O2 Fe1 129.79(15) . .
C5A N1 C9 105.8(10) . .
C5A N1 C5 28.8(8) . .
C9 N1 C5 115.9(5) . .
C5A N1 C9A 113.9(11) . .
C9 N1 C9A 30.3(14) . .
C5 N1 C9A 108.1(9) . .
C5A N1 Fe1 123.7(8) . .
C9 N1 Fe1 122.3(4) . .
C5 N1 Fe1 121.8(4) . .
C9A N1 Fe1 122.4(8) . .
C6A C7 C8 106.1(10) . .
C6A C7 C8A 114.6(10) . .
C8 C7 C8A 30.1(13) . .
C6A C7 C6 29.4(12) . .
C8 C7 C6 116.2(5) . .
C8A C7 C6 108.5(9) . .
C6A C7 C7 123.4(8) . 3_458
C8 C7 C7 122.1(4) . 3_458
C8A C7 C7 122.0(7) . 3_458
C6 C7 C7 121.7(4) . 3_458
O3 C3 O4 124.3(2) . .
O3 C3 C2 117.7(2) . .
O4 C3 C2 118.0(2) . .
O1 C1 O2 123.6(2) . .
O1 C1 C2 118.5(2) . .
O2 C1 C2 117.9(2) . .
C4 C2 C1 113.8(2) . .
C4 C2 C3 114.0(2) . .
C1 C2 C3 110.2(2) . .
C7 C8 C9 120.4(6) . .
N1 C9 C8 124.2(7) . .
C5 C6 C7 119.2(7) . .
N1 C5 C6 124.1(7) . .
C9A C8A C7 121.1(14) . .
C8A C9A N1 123.7(14) . .
C7 C6A C5A 122.7(13) . .
N1 C5A C6A 123.9(15) . .

loop_
_geom_bond_atom_site_label_1
_geom_bond_atom_site_label_2
_geom_bond_distance
_geom_bond_site_symmetry_2
O1 C1 1.250(3) .
O1 Fe1 2.1147(17) 4_566
O3 C3 1.245(3) .
O3 Fe1 2.1288(17) 4_666
C4 C2 1.503(4) .
Fe1 O2 2.0979(17) .
Fe1 O1 2.1147(17) 4_665
Fe1 O4 2.1206(17) .
Fe1 O3 2.1288(17) 4_565
Fe1 O1H 2.1825(17) .
Fe1 N1 2.205(2) .
O4 C3 1.261(3) .
O2 C1 1.261(3) .
N1 C5A 1.292(17) .
N1 C9 1.314(8) .
N1 C5 1.341(9) .
N1 C9A 1.346(18) .
C7 C6A 1.288(19) .
C7 C8 1.357(8) .
C7 C8A 1.382(18) .
C7 C6 1.414(9) .
C7 C7 1.480(5) 3_458
C3 C2 1.537(3) .
C1 C2 1.532(3) .
C8 C9 1.383(11) .
C6 C5 1.366(13) .
C8A C9A 1.35(2) .
C6A C5A 1.39(3) .
